data_7106110
loop_
_publ_author_name
'Paul MacLellan'
'Jonathan Clayden'

_publ_section_title
;
 Enantioselective synthesis of tertiary thiols by intramolecular arylation
 of lithiated thiocarbamates
;
_journal_name_full Chem.Commun.
_journal_page_first 3395
_journal_paper_doi 10.1039/c0cc04912c
_journal_volume 47
_journal_year 2011
_chemical_absolute_configuration ad
_chemical_formula_sum 'C22 H19 N O3 S'
_chemical_formula_weight 377.44
_chemical_name_systematic
;
?
;
_space_group_IT_number 4
_symmetry_cell_setting monoclinic
_symmetry_space_group_name_Hall 'P 2yb'
_symmetry_space_group_name_H-M 'P 1 21 1'
_atom_sites_solution_hydrogens geom
_atom_sites_solution_primary direct
_atom_sites_solution_secondary difmap
_audit_creation_method SHELXL-97
_cell_angle_alpha 90.00
_cell_angle_beta 93.998(8)
_cell_angle_gamma 90.00
_cell_formula_units_Z 2
_cell_length_a 7.686(4)
_cell_length_b 6.722(3)
_cell_length_c 18.277(9)
_cell_measurement_reflns_used 990
_cell_measurement_temperature 100(2)
_cell_measurement_theta_max 26.33
_cell_measurement_theta_min 2.66
_cell_volume 942.0(8)
_computing_cell_refinement 'Bruker SMART'
_computing_data_collection 'Bruker SMART'
_computing_data_reduction 'Bruker SAINT'
_computing_molecular_graphics 'Bruker SHELXTL'
_computing_publication_material 'Bruker SHELXTL'
_computing_structure_refinement 'SHELXL-97 (Sheldrick, 1997)'
_computing_structure_solution 'SHELXS-97 (Sheldrick, 1990)'
_diffrn_ambient_temperature 100(2)
_diffrn_measured_fraction_theta_full 0.996
_diffrn_measured_fraction_theta_max 0.996
_diffrn_measurement_device_type 'CCD area detector'
_diffrn_measurement_method 'phi and omega scans'
_diffrn_radiation_monochromator graphite
_diffrn_radiation_source 'fine-focus sealed tube'
_diffrn_radiation_type MoK\a
_diffrn_radiation_wavelength 0.71073
_diffrn_reflns_av_R_equivalents 0.0000
_diffrn_reflns_av_sigmaI/netI 0.0641
_diffrn_reflns_limit_h_max 8
_diffrn_reflns_limit_h_min -8
_diffrn_reflns_limit_k_max 7
_diffrn_reflns_limit_k_min -7
_diffrn_reflns_limit_l_max 20
_diffrn_reflns_limit_l_min -1
_diffrn_reflns_number 2701
_diffrn_reflns_theta_full 23.25
_diffrn_reflns_theta_max 23.25
_diffrn_reflns_theta_min 2.23
_exptl_absorpt_coefficient_mu 0.194
_exptl_absorpt_correction_T_max 1.000
_exptl_absorpt_correction_T_min 0.459
_exptl_absorpt_correction_type multi-scan
_exptl_absorpt_process_details SADABS
_exptl_crystal_colour colourless
_exptl_crystal_density_diffrn 1.331
_exptl_crystal_density_method 'not measured'
_exptl_crystal_description plate
_exptl_crystal_F_000 396
_exptl_crystal_size_max 0.60
_exptl_crystal_size_mid 0.50
_exptl_crystal_size_min 0.10
_refine_diff_density_max 0.352
_refine_diff_density_min -0.271
_refine_diff_density_rms 0.060
_refine_ls_abs_structure_details 'Flack H D (1983), Acta Cryst. A39, 876-881'
_refine_ls_abs_structure_Flack 0.09(15)
_refine_ls_extinction_method none
_refine_ls_goodness_of_fit_ref 1.223
_refine_ls_hydrogen_treatment constr
_refine_ls_matrix_type full
_refine_ls_number_parameters 247
_refine_ls_number_reflns 2701
_refine_ls_number_restraints 1
_refine_ls_restrained_S_all 1.223
_refine_ls_R_factor_all 0.0618
_refine_ls_R_factor_gt 0.0576
_refine_ls_shift/su_max 0.000
_refine_ls_shift/su_mean 0.000
_refine_ls_structure_factor_coef Fsqd
_refine_ls_weighting_details 'calc w=1/[\s^2^(Fo^2^)+(0.0218P)^2^+0.9651P] where P=(Fo^2^+2Fc^2^)/3'
_refine_ls_weighting_scheme calc
_refine_ls_wR_factor_gt 0.1236
_refine_ls_wR_factor_ref 0.1250
_reflns_number_gt 2554
_reflns_number_total 2701
_reflns_threshold_expression >2sigma(I)
_cod_data_source_file c0cc04912c.txt
_cod_data_source_block s3328catw
_cod_depositor_comments
;
The following automatic conversions were performed:

'_symmetry_cell_setting' value 'Monoclinic' changed to 'monoclinic'
according to the built-in table from CIF Core dictionary named
'cif_core.dic' version 2.4.1 from 2010-06-29.

Automatic conversion script
Id: cif_fix_values 1646 2011-03-28 12:23:43Z adriana 
;
_cod_original_sg_symbol_H-M P2(1)
_cod_database_code 7106110

loop_
_symmetry_equiv_pos_as_xyz
'x, y, z'
'-x, y+1/2, -z'

loop_
_atom_site_label
_atom_site_type_symbol
_atom_site_fract_x
_atom_site_fract_y
_atom_site_fract_z
_atom_site_U_iso_or_equiv
_atom_site_adp_type
_atom_site_occupancy
_atom_site_symmetry_multiplicity
_atom_site_calc_flag
_atom_site_refinement_flags
_atom_site_disorder_assembly
_atom_site_disorder_group
S1 S 0.23432(14) 0.66581(19) 0.74511(7) 0.0229(3) Uani 1 1 d . . .
O1 O -0.4462(4) 0.7379(8) 0.4578(2) 0.0575(14) Uani 1 1 d . . .
O2 O -0.2623(4) 0.7283(6) 0.37401(19) 0.0383(10) Uani 1 1 d . . .
O3 O 0.4244(4) 0.7857(5) 0.63676(19) 0.0291(9) Uani 1 1 d . . .
N1 N -0.2978(5) 0.7299(6) 0.4380(2) 0.0310(11) Uani 1 1 d . . .
C1 C -0.1521(6) 0.7282(7) 0.4958(3) 0.0236(11) Uani 1 1 d . . .
C2 C -0.1861(6) 0.7232(7) 0.5681(3) 0.0245(12) Uani 1 1 d . . .
H2 H -0.3030 0.7181 0.5817 0.029 Uiso 1 1 calc R . .
C3 C -0.0492(6) 0.7255(7) 0.6213(3) 0.0267(12) Uani 1 1 d . . .
H3 H -0.0717 0.7221 0.6717 0.032 Uiso 1 1 calc R . .
C4 C 0.1235(6) 0.7327(7) 0.6005(3) 0.0223(11) Uani 1 1 d . . .
C5 C 0.1556(6) 0.7371(7) 0.5262(3) 0.0231(11) Uani 1 1 d . . .
H5 H 0.2720 0.7424 0.5120 0.028 Uiso 1 1 calc R . .
C6 C 0.0179(6) 0.7338(7) 0.4733(3) 0.0255(12) Uani 1 1 d . . .
H6 H 0.0384 0.7353 0.4227 0.031 Uiso 1 1 calc R . .
C7 C 0.2795(6) 0.7374(8) 0.6546(3) 0.0272(12) Uani 1 1 d . . .
C8 C 0.4350(6) 0.7181(6) 0.8048(3) 0.0209(11) Uani 1 1 d . . .
C9 C 0.4890(7) 0.9372(8) 0.7962(3) 0.0320(13) Uani 1 1 d . . .
H9A H 0.5751 0.9733 0.8361 0.048 Uiso 1 1 calc R . .
H9B H 0.3861 1.0227 0.7981 0.048 Uiso 1 1 calc R . .
H9C H 0.5401 0.9549 0.7490 0.048 Uiso 1 1 calc R . .
C10 C 0.3664(6) 0.6721(9) 0.8806(3) 0.0274(11) Uani 1 1 d . . .
C11 C 0.2787(6) 0.8177(9) 0.9181(3) 0.0328(13) Uani 1 1 d . . .
H11 H 0.2664 0.9480 0.8983 0.039 Uiso 1 1 calc R . .
C12 C 0.2091(7) 0.7729(10) 0.9845(3) 0.0364(15) Uani 1 1 d . . .
H12 H 0.1503 0.8732 1.0098 0.044 Uiso 1 1 calc R . .
C13 C 0.2249(7) 0.5842(11) 1.0140(3) 0.0418(16) Uani 1 1 d . . .
H13 H 0.1770 0.5545 1.0593 0.050 Uiso 1 1 calc R . .
C14 C 0.3118(7) 0.4374(9) 0.9767(3) 0.0342(14) Uani 1 1 d . . .
H14 H 0.3247 0.3075 0.9968 0.041 Uiso 1 1 calc R . .
C15 C 0.3794(6) 0.4815(9) 0.9101(3) 0.0311(13) Uani 1 1 d . . .
H15 H 0.4355 0.3800 0.8843 0.037 Uiso 1 1 calc R . .
C16 C 0.5897(6) 0.5808(7) 0.7901(3) 0.0218(11) Uani 1 1 d . . .
C17 C 0.7404(6) 0.6000(7) 0.8367(3) 0.0251(12) Uani 1 1 d . . .
H17 H 0.7478 0.7021 0.8728 0.030 Uiso 1 1 calc R . .
C18 C 0.8811(6) 0.4690(8) 0.8307(3) 0.0276(12) Uani 1 1 d . . .
H18 H 0.9811 0.4805 0.8641 0.033 Uiso 1 1 calc R . .
C19 C 0.8768(6) 0.3236(8) 0.7771(3) 0.0258(12) Uani 1 1 d . . .
C20 C 0.7285(6) 0.3096(8) 0.7284(3) 0.0267(12) Uani 1 1 d . . .
H20 H 0.7236 0.2128 0.6905 0.032 Uiso 1 1 calc R . .
C21 C 0.5873(6) 0.4384(7) 0.7356(3) 0.0230(11) Uani 1 1 d . . .
H21 H 0.4874 0.4273 0.7022 0.028 Uiso 1 1 calc R . .
C22 C 1.0232(6) 0.1752(10) 0.7732(3) 0.0401(13) Uani 1 1 d . . .
H22A H 1.0498 0.1571 0.7220 0.060 Uiso 1 1 calc R . .
H22B H 0.9878 0.0475 0.7934 0.060 Uiso 1 1 calc R . .
H22C H 1.1270 0.2245 0.8017 0.060 Uiso 1 1 calc R . .

loop_
_atom_site_aniso_label
_atom_site_aniso_U_11
_atom_site_aniso_U_22
_atom_site_aniso_U_33
_atom_site_aniso_U_23
_atom_site_aniso_U_13
_atom_site_aniso_U_12
S1 0.0113(6) 0.0257(6) 0.0319(7) 0.0036(6) 0.0020(5) -0.0013(6)
O1 0.016(2) 0.108(4) 0.048(3) -0.003(2) 0.0051(18) 0.011(2)
O2 0.030(2) 0.054(3) 0.030(2) 0.0050(19) -0.0020(16) 0.0032(18)
O3 0.0163(18) 0.032(2) 0.040(2) 0.0020(16) 0.0065(15) -0.0045(15)
N1 0.027(2) 0.031(3) 0.034(3) -0.001(2) -0.003(2) 0.007(2)
C1 0.016(2) 0.017(2) 0.037(3) 0.000(2) -0.001(2) 0.0057(19)
C2 0.017(2) 0.024(3) 0.033(3) -0.001(2) 0.006(2) 0.002(2)
C3 0.025(3) 0.026(3) 0.030(3) 0.003(2) 0.008(2) 0.006(2)
C4 0.021(3) 0.008(2) 0.038(3) 0.003(2) 0.003(2) 0.0041(19)
C5 0.014(2) 0.022(3) 0.034(3) 0.002(2) 0.009(2) 0.000(2)
C6 0.025(3) 0.020(3) 0.031(3) 0.004(2) 0.004(2) 0.005(2)
C7 0.024(3) 0.023(3) 0.035(3) 0.000(2) 0.004(2) 0.002(2)
C8 0.016(2) 0.012(3) 0.034(3) 0.000(2) 0.0002(19) 0.0009(19)
C9 0.022(3) 0.037(3) 0.036(3) 0.000(3) 0.000(2) -0.003(2)
C10 0.018(2) 0.028(3) 0.036(3) -0.010(3) 0.001(2) 0.000(3)
C11 0.029(3) 0.033(3) 0.035(3) -0.006(3) -0.002(3) 0.006(3)
C12 0.019(3) 0.060(4) 0.031(3) -0.010(3) 0.004(2) 0.013(3)
C13 0.022(3) 0.072(5) 0.031(3) 0.003(3) -0.002(3) -0.001(3)
C14 0.022(3) 0.039(3) 0.043(4) 0.010(3) 0.010(3) -0.001(2)
C15 0.017(3) 0.038(3) 0.038(3) -0.005(3) 0.003(2) 0.006(2)
C16 0.018(3) 0.016(2) 0.032(3) 0.007(2) 0.007(2) 0.000(2)
C17 0.017(3) 0.022(3) 0.037(3) -0.003(2) 0.005(2) -0.004(2)
C18 0.013(3) 0.035(3) 0.035(3) 0.004(3) 0.005(2) -0.001(2)
C19 0.014(2) 0.022(3) 0.042(3) 0.009(2) 0.010(2) -0.004(2)
C20 0.023(3) 0.024(3) 0.035(3) 0.001(2) 0.010(2) 0.000(2)
C21 0.018(3) 0.018(3) 0.034(3) 0.002(2) 0.005(2) 0.000(2)
C22 0.031(3) 0.040(3) 0.050(3) 0.012(3) 0.008(2) 0.011(3)

loop_
_atom_type_symbol
_atom_type_description
_atom_type_scat_dispersion_real
_atom_type_scat_dispersion_imag
_atom_type_scat_source
C C 0.0033 0.0016 'International Tables Vol C Tables 4.2.6.8 and 6.1.1.4'
H H 0.0000 0.0000 'International Tables Vol C Tables 4.2.6.8 and 6.1.1.4'
N N 0.0061 0.0033 'International Tables Vol C Tables 4.2.6.8 and 6.1.1.4'
O O 0.0106 0.0060 'International Tables Vol C Tables 4.2.6.8 and 6.1.1.4'
S S 0.1246 0.1234 'International Tables Vol C Tables 4.2.6.8 and 6.1.1.4'

loop_
_geom_angle_atom_site_label_1
_geom_angle_atom_site_label_2
_geom_angle_atom_site_label_3
_geom_angle
_geom_angle_site_symmetry_1
_geom_angle_site_symmetry_3
_geom_angle_publ_flag
C7 S1 C8 106.7(2) . . ?
O2 N1 O1 124.1(4) . . ?
O2 N1 C1 118.3(4) . . ?
O1 N1 C1 117.6(4) . . ?
C2 C1 C6 122.1(4) . . ?
C2 C1 N1 120.2(4) . . ?
C6 C1 N1 117.7(4) . . ?
C1 C2 C3 119.5(4) . . ?
C1 C2 H2 120.2 . . ?
C3 C2 H2 120.2 . . ?
C2 C3 C4 119.8(5) . . ?
C2 C3 H3 120.1 . . ?
C4 C3 H3 120.1 . . ?
C5 C4 C3 119.8(4) . . ?
C5 C4 C7 116.9(4) . . ?
C3 C4 C7 123.3(5) . . ?
C6 C5 C4 120.1(4) . . ?
C6 C5 H5 120.0 . . ?
C4 C5 H5 120.0 . . ?
C5 C6 C1 118.7(5) . . ?
C5 C6 H6 120.7 . . ?
C1 C6 H6 120.7 . . ?
O3 C7 C4 122.0(5) . . ?
O3 C7 S1 124.0(4) . . ?
C4 C7 S1 114.1(3) . . ?
C9 C8 C16 109.7(4) . . ?
C9 C8 C10 113.2(4) . . ?
C16 C8 C10 110.6(4) . . ?
C9 C8 S1 109.8(3) . . ?
C16 C8 S1 113.7(3) . . ?
C10 C8 S1 99.6(3) . . ?
C8 C9 H9A 109.5 . . ?
C8 C9 H9B 109.5 . . ?
H9A C9 H9B 109.5 . . ?
C8 C9 H9C 109.5 . . ?
H9A C9 H9C 109.5 . . ?
H9B C9 H9C 109.5 . . ?
C15 C10 C11 118.6(5) . . ?
C15 C10 C8 120.8(4) . . ?
C11 C10 C8 120.4(5) . . ?
C12 C11 C10 120.3(5) . . ?
C12 C11 H11 119.9 . . ?
C10 C11 H11 119.9 . . ?
C13 C12 C11 120.7(5) . . ?
C13 C12 H12 119.6 . . ?
C11 C12 H12 119.6 . . ?
C12 C13 C14 119.4(5) . . ?
C12 C13 H13 120.3 . . ?
C14 C13 H13 120.3 . . ?
C15 C14 C13 119.9(5) . . ?
C15 C14 H14 120.1 . . ?
C13 C14 H14 120.1 . . ?
C14 C15 C10 121.1(5) . . ?
C14 C15 H15 119.5 . . ?
C10 C15 H15 119.5 . . ?
C21 C16 C17 118.3(4) . . ?
C21 C16 C8 124.7(4) . . ?
C17 C16 C8 117.0(4) . . ?
C16 C17 C18 120.3(5) . . ?
C16 C17 H17 119.8 . . ?
C18 C17 H17 119.8 . . ?
C19 C18 C17 121.2(5) . . ?
C19 C18 H18 119.4 . . ?
C17 C18 H18 119.4 . . ?
C18 C19 C20 118.4(5) . . ?
C18 C19 C22 121.3(4) . . ?
C20 C19 C22 120.2(5) . . ?
C19 C20 C21 120.1(5) . . ?
C19 C20 H20 120.0 . . ?
C21 C20 H20 120.0 . . ?
C16 C21 C20 121.6(5) . . ?
C16 C21 H21 119.2 . . ?
C20 C21 H21 119.2 . . ?
C19 C22 H22A 109.5 . . ?
C19 C22 H22B 109.5 . . ?
H22A C22 H22B 109.5 . . ?
C19 C22 H22C 109.5 . . ?
H22A C22 H22C 109.5 . . ?
H22B C22 H22C 109.5 . . ?

loop_
_geom_bond_atom_site_label_1
_geom_bond_atom_site_label_2
_geom_bond_distance
_geom_bond_site_symmetry_2
_geom_bond_publ_flag
S1 C7 1.780(5) . ?
S1 C8 1.860(5) . ?
O1 N1 1.221(5) . ?
O2 N1 1.219(5) . ?
O3 C7 1.225(6) . ?
N1 C1 1.486(6) . ?
C1 C2 1.364(7) . ?
C1 C6 1.397(7) . ?
C2 C3 1.382(7) . ?
C2 H2 0.9500 . ?
C3 C4 1.407(7) . ?
C3 H3 0.9500 . ?
C4 C5 1.397(7) . ?
C4 C7 1.500(7) . ?
C5 C6 1.383(7) . ?
C5 H5 0.9500 . ?
C6 H6 0.9500 . ?
C8 C9 1.541(7) . ?
C8 C16 1.544(6) . ?
C8 C10 1.547(7) . ?
C9 H9A 0.9800 . ?
C9 H9B 0.9800 . ?
C9 H9C 0.9800 . ?
C10 C15 1.391(8) . ?
C10 C11 1.396(7) . ?
C11 C12 1.393(7) . ?
C11 H11 0.9500 . ?
C12 C13 1.380(9) . ?
C12 H12 0.9500 . ?
C13 C14 1.396(8) . ?
C13 H13 0.9500 . ?
C14 C15 1.387(7) . ?
C14 H14 0.9500 . ?
C15 H15 0.9500 . ?
C16 C21 1.381(7) . ?
C16 C17 1.395(7) . ?
C17 C18 1.405(7) . ?
C17 H17 0.9500 . ?
C18 C19 1.383(7) . ?
C18 H18 0.9500 . ?
C19 C20 1.399(7) . ?
C19 C22 1.509(7) . ?
C20 C21 1.402(7) . ?
C20 H20 0.9500 . ?
C21 H21 0.9500 . ?
C22 H22A 0.9800 . ?
C22 H22B 0.9800 . ?
C22 H22C 0.9800 . ?

loop_
_geom_torsion_atom_site_label_1
_geom_torsion_atom_site_label_2
_geom_torsion_atom_site_label_3
_geom_torsion_atom_site_label_4
_geom_torsion
_geom_torsion_site_symmetry_1
_geom_torsion_site_symmetry_2
_geom_torsion_site_symmetry_3
_geom_torsion_site_symmetry_4
_geom_torsion_publ_flag
O2 N1 C1 C2 -177.8(4) . . . . ?
O1 N1 C1 C2 4.0(7) . . . . ?
O2 N1 C1 C6 2.7(7) . . . . ?
O1 N1 C1 C6 -175.4(5) . . . . ?
C6 C1 C2 C3 0.6(7) . . . . ?
N1 C1 C2 C3 -178.8(4) . . . . ?
C1 C2 C3 C4 -0.1(7) . . . . ?
C2 C3 C4 C5 -0.1(7) . . . . ?
C2 C3 C4 C7 179.5(5) . . . . ?
C3 C4 C5 C6 -0.2(7) . . . . ?
C7 C4 C5 C6 -179.8(5) . . . . ?
C4 C5 C6 C1 0.7(7) . . . . ?
C2 C1 C6 C5 -0.9(7) . . . . ?
N1 C1 C6 C5 178.5(4) . . . . ?
C5 C4 C7 O3 15.4(7) . . . . ?
C3 C4 C7 O3 -164.2(5) . . . . ?
C5 C4 C7 S1 -164.2(4) . . . . ?
C3 C4 C7 S1 16.2(7) . . . . ?
C8 S1 C7 O3 8.6(5) . . . . ?
C8 S1 C7 C4 -171.8(3) . . . . ?
C7 S1 C8 C9 54.6(4) . . . . ?
C7 S1 C8 C16 -68.7(4) . . . . ?
C7 S1 C8 C10 173.7(3) . . . . ?
C9 C8 C10 C15 -153.3(5) . . . . ?
C16 C8 C10 C15 -29.7(6) . . . . ?
S1 C8 C10 C15 90.2(4) . . . . ?
C9 C8 C10 C11 31.4(6) . . . . ?
C16 C8 C10 C11 155.0(4) . . . . ?
S1 C8 C10 C11 -85.1(4) . . . . ?
C15 C10 C11 C12 1.3(7) . . . . ?
C8 C10 C11 C12 176.7(5) . . . . ?
C10 C11 C12 C13 -0.4(8) . . . . ?
C11 C12 C13 C14 0.1(9) . . . . ?
C12 C13 C14 C15 -0.8(8) . . . . ?
C13 C14 C15 C10 1.8(8) . . . . ?
C11 C10 C15 C14 -2.0(7) . . . . ?
C8 C10 C15 C14 -177.4(4) . . . . ?
C9 C8 C16 C21 -120.1(5) . . . . ?
C10 C8 C16 C21 114.4(5) . . . . ?
S1 C8 C16 C21 3.3(6) . . . . ?
C9 C8 C16 C17 61.7(6) . . . . ?
C10 C8 C16 C17 -63.8(5) . . . . ?
S1 C8 C16 C17 -174.9(4) . . . . ?
C21 C16 C17 C18 -3.7(7) . . . . ?
C8 C16 C17 C18 174.6(4) . . . . ?
C16 C17 C18 C19 2.4(7) . . . . ?
C17 C18 C19 C20 0.2(7) . . . . ?
C17 C18 C19 C22 -176.4(5) . . . . ?
C18 C19 C20 C21 -1.4(7) . . . . ?
C22 C19 C20 C21 175.3(5) . . . . ?
C17 C16 C21 C20 2.5(7) . . . . ?
C8 C16 C21 C20 -175.6(4) . . . . ?
C19 C20 C21 C16 0.0(7) . . . . ?
